data_4133814
loop_
_publ_author_name
'Olaru, Marian'
'Rychagova, Elena'
'Ketkov, Sergey Yu'
'Shynkarenko, Yevhen'
'Yakunin, Sergii'
'Kovalenko, Maksym V.'
'Yablonskiy, Artem'
'Andreev, Boris A.'
'Kleemiss, Florian'
'Beckmann, Jens'
'Vogt, Matthias'

_publ_contact_author
;
Dr. Matthias Vogt
Universitaet Bremen
Fachbereich 2 - Biologie/Chemie
Institut fuer Anorganische Chemie und Kristallographie
Leobener Str. 7
28359 Bremen
Germany
;
_publ_section_title
;
 A Small Cationic Organo-Copper Cluster as Thermally Robust Highly Photo-
 and Electro Luminescent Material.
;
_journal_name_full 'Journal of the American Chemical Society'
_journal_paper_doi 10.1021/jacs.9b10829
_journal_year 2019
_chemical_formula_moiety 'C90 H69 Cu4 P6, B F4, 2(C H2 Cl2)'
_chemical_formula_sum 'C92 H73 B Cl4 Cu4 F4 P6'
_chemical_formula_weight 1847.09
_space_group_IT_number 15
_space_group_name_Hall '-C 2yc'
_space_group_name_H-M_alt 'C 1 2/c 1'
_symmetry_cell_setting monoclinic
_symmetry_space_group_name_H-M 'C 1 2/c 1'
_atom_sites_solution_hydrogens geom
_atom_sites_solution_primary direct
_atom_sites_solution_secondary difmap
_audit_creation_method SHELXL-2014
_cell_angle_alpha 90
_cell_angle_beta 106.15(3)
_cell_angle_gamma 90
_cell_formula_units_Z 4
_cell_length_a 22.402(4)
_cell_length_b 17.970(4)
_cell_length_c 20.744(4)
_cell_measurement_reflns_used 36911
_cell_measurement_temperature 100(2)
_cell_measurement_theta_max 45.49
_cell_measurement_theta_min 5.06
_cell_volume 8021(3)
_computing_cell_refinement 'Bruker SAINT'
_computing_data_collection 'Bruker APEX3'
_computing_data_reduction 'Bruker SAINT'
_computing_publication_material 'Bruker SHELXTL'
_computing_structure_refinement 'SHELXL-2014 (Sheldrick 2014)'
_computing_structure_solution 'SHELXS-97 (Sheldrick 2008)'
_diffrn_ambient_temperature 100(2)
_diffrn_measured_fraction_theta_full 0.998
_diffrn_measured_fraction_theta_max 0.998
_diffrn_measurement_device_type 'Bruker Venture D8'
_diffrn_measurement_method '2\q/\w scans'
_diffrn_radiation_monochromator graphite
_diffrn_radiation_source 'fine-focus sealed tube'
_diffrn_radiation_type MoK\a
_diffrn_radiation_wavelength 0.71073
_diffrn_reflns_av_R_equivalents 0.0340
_diffrn_reflns_av_sigmaI/netI 0.0155
_diffrn_reflns_limit_h_max 32
_diffrn_reflns_limit_h_min -32
_diffrn_reflns_limit_k_max 25
_diffrn_reflns_limit_k_min -25
_diffrn_reflns_limit_l_max 29
_diffrn_reflns_limit_l_min -29
_diffrn_reflns_number 131621
_diffrn_reflns_theta_full 30.54
_diffrn_reflns_theta_max 30.54
_diffrn_reflns_theta_min 2.30
_diffrn_standards_number 0
_exptl_absorpt_coefficient_mu 1.357
_exptl_absorpt_correction_T_max 0.514
_exptl_absorpt_correction_T_min 0.425
_exptl_absorpt_correction_type multi-scan
_exptl_absorpt_process_details
'SADABS-2014/5 (Bruker,2014/5) was used for absorption correction. wR2(int) was 0.0803 before and 0.0567 after correction.'
_exptl_crystal_colour yellow
_exptl_crystal_density_diffrn 1.530
_exptl_crystal_density_method 'not measured'
_exptl_crystal_description block
_exptl_crystal_F_000 3760
_exptl_crystal_size_max 0.66
_exptl_crystal_size_mid 0.60
_exptl_crystal_size_min 0.49
_refine_diff_density_max 1.803
_refine_diff_density_min -1.350
_refine_diff_density_rms 0.112
_refine_ls_extinction_method none
_refine_ls_goodness_of_fit_ref 1.180
_refine_ls_hydrogen_treatment constr
_refine_ls_matrix_type full
_refine_ls_number_parameters 503
_refine_ls_number_reflns 12264
_refine_ls_number_restraints 0
_refine_ls_restrained_S_all 1.180
_refine_ls_R_factor_all 0.0477
_refine_ls_R_factor_gt 0.0469
_refine_ls_shift/su_max 0.002
_refine_ls_shift/su_mean 0.000
_refine_ls_structure_factor_coef Fsqd
_refine_ls_weighting_details 'w=1/[\s^2^(Fo^2^)+69.3636P] where P=(Fo^2^+2Fc^2^)/3'
_refine_ls_weighting_scheme calc
_refine_ls_wR_factor_gt 0.1108
_refine_ls_wR_factor_ref 0.1111
_reflns_number_gt 11986
_reflns_number_total 12272
_reflns_threshold_expression 'I > 2\s(I)'
_cod_data_source_file ja9b10829_si_002.cif
_cod_data_source_block Cu4_PPh3Ph2
_cod_depositor_comments
;
The following automatic conversions were performed:

data item '_symmetry_cell_setting' value 'Monoclinic' was changed to
'monoclinic' in accordance with the
/home/data/users/saulius/crontab/automatic-downloads/rss-feeds/ACS/lib/dictionaries/cif_core.dic
dictionary named 'cif_core.dic' version 2.4.2 last updated on
2011-04-26.

Automatic conversion script
Id: cif_fix_values 7556 2019-12-06 15:28:31Z antanas 
;
_cod_original_sg_symbol_H-M C2/c
_cod_database_code 4133814
_shelx_space_group_comment
;
The symmetry employed for this shelxl refinement is uniquely defined
by the following loop, which should always be used as a source of
symmetry information in preference to the above space-group names.
They are only intended as comments.
;

loop_
_symmetry_equiv_pos_as_xyz
'x, y, z'
'-x, y, -z+1/2'
'x+1/2, y+1/2, z'
'-x+1/2, y+1/2, -z+1/2'
'-x, -y, -z'
'x, -y, z-1/2'
'-x+1/2, -y+1/2, -z'
'x+1/2, -y+1/2, z-1/2'

loop_
_atom_site_label
_atom_site_type_symbol
_atom_site_fract_x
_atom_site_fract_y
_atom_site_fract_z
_atom_site_U_iso_or_equiv
_atom_site_adp_type
_atom_site_occupancy
_atom_site_symmetry_multiplicity
_atom_site_calc_flag
_atom_site_refinement_flags
Cu2 Cu 0.585262(18) 0.28276(2) 0.704203(19) 0.00801(8) Uani 1 1 d .
Cu1 Cu 0.464756(19) 0.25067(2) 0.69723(2) 0.00926(8) Uani 1 1 d .
P3 P 0.33698(4) 0.30015(5) 0.70007(4) 0.00863(14) Uani 1 1 d .
P2 P 0.54689(4) 0.37840(5) 0.63455(4) 0.00880(15) Uani 1 1 d .
P1 P 0.56079(4) 0.17076(5) 0.65350(4) 0.00852(14) Uani 1 1 d .
C10 C 0.5000 0.1564(3) 0.7500 0.0100(8) Uani 1 2 d S
C11 C 0.52964(14) 0.11417(18) 0.70947(15) 0.0089(5) Uani 1 1 d .
C41 C 0.46303(15) 0.38897(18) 0.61822(16) 0.0100(5) Uani 1 1 d .
C45 C 0.36865(14) 0.35856(18) 0.64566(16) 0.0089(5) Uani 1 1 d .
C40 C 0.43089(14) 0.33957(17) 0.64929(15) 0.0085(5) Uani 1 1 d .
C60 C 0.57516(15) 0.47204(18) 0.66008(17) 0.0110(6) Uani 1 1 d .
C50 C 0.56472(16) 0.36397(18) 0.55493(17) 0.0115(6) Uani 1 1 d .
C20 C 0.50054(15) 0.16197(18) 0.57412(16) 0.0107(6) Uani 1 1 d .
C12 C 0.52860(16) 0.03683(19) 0.70869(17) 0.0131(6) Uani 1 1 d .
H12 H 0.5475 0.0104 0.6799 0.016 Uiso 1 1 calc R
C75 C 0.32238(16) 0.14930(19) 0.66560(17) 0.0133(6) Uani 1 1 d .
H75 H 0.3550 0.1412 0.7055 0.016 Uiso 1 1 calc R
C42 C 0.43321(15) 0.45213(18) 0.58311(16) 0.0103(5) Uani 1 1 d .
H42 H 0.4560 0.4857 0.5637 0.012 Uiso 1 1 calc R
C70 C 0.30128(15) 0.22146(19) 0.64762(16) 0.0109(6) Uani 1 1 d .
C44 C 0.33846(15) 0.41885(18) 0.60868(16) 0.0112(6) Uani 1 1 d .
H44 H 0.2959 0.4282 0.6053 0.013 Uiso 1 1 calc R
C80 C 0.27002(15) 0.3478(2) 0.71485(16) 0.0117(6) Uani 1 1 d .
C61 C 0.60279(17) 0.5186(2) 0.62317(19) 0.0155(6) Uani 1 1 d .
H61 H 0.6082 0.5020 0.5817 0.019 Uiso 1 1 calc R
C43 C 0.37081(15) 0.46547(18) 0.57674(17) 0.0118(6) Uani 1 1 d .
H43 H 0.3503 0.5063 0.5507 0.014 Uiso 1 1 calc R
C30 C 0.62822(16) 0.12726(19) 0.63629(16) 0.0120(6) Uani 1 1 d .
C21 C 0.43930(16) 0.1432(2) 0.57215(17) 0.0153(6) Uani 1 1 d .
H21 H 0.4294 0.1310 0.6125 0.018 Uiso 1 1 calc R
C52 C 0.52038(17) 0.3665(2) 0.49270(17) 0.0147(6) Uani 1 1 d .
H52 H 0.4786 0.3791 0.4901 0.018 Uiso 1 1 calc R
C71 C 0.25306(16) 0.2329(2) 0.58910(17) 0.0134(6) Uani 1 1 d .
H71 H 0.2385 0.2818 0.5763 0.016 Uiso 1 1 calc R
C13 C 0.5000 -0.0020(3) 0.7500 0.0153(9) Uani 1 2 d S
H13 H 0.5000 -0.0548 0.7500 0.018 Uiso 1 2 calc SR
C66 C 0.56845(17) 0.4971(2) 0.72193(18) 0.0153(6) Uani 1 1 d .
H66 H 0.5512 0.4650 0.7484 0.018 Uiso 1 1 calc R
C85 C 0.21714(17) 0.3076(2) 0.71736(18) 0.0173(7) Uani 1 1 d .
H85 H 0.2144 0.2560 0.7072 0.021 Uiso 1 1 calc R
C82 C 0.2247(2) 0.4584(2) 0.7475(2) 0.0221(8) Uani 1 1 d .
H82 H 0.2271 0.5101 0.7576 0.027 Uiso 1 1 calc R
C74 C 0.29606(18) 0.0891(2) 0.62563(18) 0.0167(7) Uani 1 1 d .
H74 H 0.3109 0.0401 0.6380 0.020 Uiso 1 1 calc R
C35 C 0.68461(16) 0.1658(2) 0.65853(19) 0.0165(6) Uani 1 1 d .
H35 H 0.6865 0.2098 0.6844 0.020 Uiso 1 1 calc R
C72 C 0.22621(17) 0.1719(2) 0.54938(18) 0.0177(7) Uani 1 1 d .
H72 H 0.1930 0.1796 0.5099 0.021 Uiso 1 1 calc R
C53 C 0.5372(2) 0.3506(2) 0.43402(18) 0.0185(7) Uani 1 1 d .
H53 H 0.5068 0.3524 0.3917 0.022 Uiso 1 1 calc R
C54 C 0.5983(2) 0.3322(2) 0.43768(19) 0.0200(7) Uani 1 1 d .
H54 H 0.6098 0.3215 0.3979 0.024 Uiso 1 1 calc R
C23 C 0.40713(19) 0.1586(3) 0.45217(19) 0.0224(8) Uani 1 1 d .
H23 H 0.3755 0.1569 0.4107 0.027 Uiso 1 1 calc R
C24 C 0.46769(19) 0.1777(2) 0.45308(19) 0.0217(8) Uani 1 1 d .
H24 H 0.4774 0.1889 0.4124 0.026 Uiso 1 1 calc R
C22 C 0.39295(18) 0.1422(2) 0.51130(19) 0.0213(7) Uani 1 1 d .
H22 H 0.3514 0.1302 0.5105 0.026 Uiso 1 1 calc R
C32 C 0.6792(2) 0.0379(2) 0.5829(2) 0.0232(8) Uani 1 1 d .
H32 H 0.6776 -0.0060 0.5571 0.028 Uiso 1 1 calc R
C62 C 0.62256(19) 0.5896(2) 0.6470(2) 0.0217(8) Uani 1 1 d .
H62 H 0.6421 0.6209 0.6220 0.026 Uiso 1 1 calc R
C55 C 0.64233(19) 0.3296(2) 0.4991(2) 0.0227(8) Uani 1 1 d .
H55 H 0.6840 0.3171 0.5013 0.027 Uiso 1 1 calc R
C33 C 0.7346(2) 0.0767(2) 0.6050(2) 0.0258(9) Uani 1 1 d .
H33 H 0.7705 0.0594 0.5939 0.031 Uiso 1 1 calc R
C56 C 0.62647(17) 0.3450(2) 0.55798(19) 0.0178(7) Uani 1 1 d .
H56 H 0.6572 0.3428 0.6001 0.021 Uiso 1 1 calc R
C81 C 0.27409(18) 0.4234(2) 0.73133(18) 0.0164(6) Uani 1 1 d .
H81 H 0.3104 0.4508 0.7315 0.020 Uiso 1 1 calc R
C65 C 0.58689(19) 0.5684(2) 0.7446(2) 0.0198(7) Uani 1 1 d .
H65 H 0.5810 0.5855 0.7857 0.024 Uiso 1 1 calc R
C31 C 0.62590(18) 0.0627(2) 0.59813(19) 0.0172(7) Uani 1 1 d .
H31 H 0.5881 0.0358 0.5827 0.021 Uiso 1 1 calc R
C26 C 0.51378(18) 0.1802(2) 0.51390(18) 0.0172(7) Uani 1 1 d .
H26 H 0.5548 0.1946 0.5146 0.021 Uiso 1 1 calc R
C83 C 0.17237(19) 0.4185(3) 0.7492(2) 0.0232(8) Uani 1 1 d .
H83 H 0.1389 0.4429 0.7603 0.028 Uiso 1 1 calc R
C73 C 0.24786(18) 0.1007(2) 0.56742(18) 0.0178(7) Uani 1 1 d .
H73 H 0.2298 0.0597 0.5401 0.021 Uiso 1 1 calc R
C34 C 0.73793(19) 0.1408(2) 0.6433(2) 0.0242(8) Uani 1 1 d .
H34 H 0.7760 0.1671 0.6589 0.029 Uiso 1 1 calc R
C63 C 0.61395(18) 0.6149(2) 0.7070(2) 0.0201(7) Uani 1 1 d .
H63 H 0.6265 0.6638 0.7223 0.024 Uiso 1 1 calc R
C84 C 0.16863(17) 0.3432(3) 0.7347(2) 0.0224(8) Uani 1 1 d .
H84 H 0.1329 0.3158 0.7365 0.027 Uiso 1 1 calc R
Cl1 Cl 0.59314(7) 0.95018(7) 0.91141(7) 0.0392(3) Uani 1 1 d .
Cl2 Cl 0.69540(7) 0.84704(15) 0.91882(9) 0.0714(6) Uani 1 1 d .
C1 C 0.6157(3) 0.8606(4) 0.8987(5) 0.064(2) Uani 1 1 d .
H1A H 0.5974 0.8474 0.8510 0.076 Uiso 1 1 calc R
H1B H 0.5982 0.8261 0.9260 0.076 Uiso 1 1 calc R
F1 F 0.48197(12) 0.82013(16) 0.79557(13) 0.0275(6) Uani 1 1 d .
F2 F 0.55029(16) 0.73221(18) 0.78489(16) 0.0419(8) Uani 1 1 d .
B1 B 0.5000 0.7745(3) 0.7500 0.0178(11) Uani 1 2 d S

loop_
_atom_site_aniso_label
_atom_site_aniso_U_11
_atom_site_aniso_U_22
_atom_site_aniso_U_33
_atom_site_aniso_U_23
_atom_site_aniso_U_13
_atom_site_aniso_U_12
Cu2 0.00806(17) 0.00770(16) 0.00815(17) 0.00027(13) 0.00205(13) 0.00042(13)
Cu1 0.00958(17) 0.00800(17) 0.01053(17) 0.00165(13) 0.00334(13) 0.00102(13)
P3 0.0079(3) 0.0097(3) 0.0083(3) 0.0004(3) 0.0022(3) -0.0003(3)
P2 0.0083(3) 0.0086(3) 0.0096(3) 0.0010(3) 0.0026(3) 0.0004(3)
P1 0.0089(3) 0.0084(3) 0.0081(3) -0.0008(3) 0.0021(3) 0.0012(3)
C10 0.0114(19) 0.0081(18) 0.0107(19) 0.000 0.0035(15) 0.000
C11 0.0094(13) 0.0093(13) 0.0074(12) -0.0001(10) 0.0015(10) -0.0004(10)
C41 0.0105(13) 0.0092(13) 0.0106(13) 0.0006(10) 0.0035(11) 0.0019(10)
C45 0.0085(13) 0.0095(13) 0.0092(13) 0.0000(10) 0.0031(10) -0.0009(10)
C40 0.0075(12) 0.0090(13) 0.0085(12) 0.0000(10) 0.0011(10) -0.0001(10)
C60 0.0108(13) 0.0093(13) 0.0131(14) 0.0007(11) 0.0037(11) 0.0003(11)
C50 0.0138(14) 0.0101(13) 0.0113(14) 0.0008(11) 0.0047(11) 0.0005(11)
C20 0.0114(14) 0.0099(13) 0.0100(13) 0.0001(10) 0.0016(11) 0.0011(11)
C12 0.0176(15) 0.0086(14) 0.0129(14) -0.0023(11) 0.0040(12) 0.0024(11)
C75 0.0139(14) 0.0119(14) 0.0134(14) 0.0001(11) 0.0029(12) 0.0010(11)
C42 0.0120(14) 0.0082(13) 0.0102(13) 0.0021(10) 0.0022(11) -0.0007(11)
C70 0.0100(13) 0.0131(14) 0.0102(13) -0.0009(11) 0.0037(11) -0.0025(11)
C44 0.0099(13) 0.0107(14) 0.0116(13) 0.0004(11) 0.0005(11) 0.0011(11)
C80 0.0096(13) 0.0167(15) 0.0090(13) 0.0016(11) 0.0028(11) 0.0021(11)
C61 0.0165(15) 0.0129(15) 0.0190(16) 0.0017(12) 0.0078(13) -0.0019(12)
C43 0.0121(14) 0.0089(13) 0.0135(14) 0.0016(11) 0.0021(11) 0.0017(11)
C30 0.0128(14) 0.0128(14) 0.0105(13) -0.0009(11) 0.0036(11) 0.0025(11)
C21 0.0132(15) 0.0207(16) 0.0113(14) 0.0001(12) 0.0023(12) -0.0003(13)
C52 0.0162(15) 0.0152(15) 0.0126(14) 0.0025(12) 0.0039(12) 0.0028(12)
C71 0.0125(14) 0.0143(15) 0.0126(14) 0.0018(11) 0.0023(11) -0.0012(11)
C13 0.021(2) 0.0081(19) 0.017(2) 0.000 0.0058(18) 0.000
C66 0.0178(16) 0.0138(15) 0.0156(15) 0.0007(12) 0.0069(12) -0.0005(12)
C85 0.0134(15) 0.0243(18) 0.0156(15) 0.0006(13) 0.0066(12) 0.0005(13)
C82 0.0272(19) 0.0208(18) 0.0213(18) 0.0008(14) 0.0115(15) 0.0086(15)
C74 0.0202(17) 0.0155(16) 0.0154(15) -0.0005(12) 0.0064(13) -0.0017(13)
C35 0.0125(15) 0.0187(16) 0.0185(16) -0.0005(13) 0.0049(12) 0.0018(12)
C72 0.0144(15) 0.0240(18) 0.0130(15) -0.0017(13) 0.0010(12) -0.0059(13)
C53 0.0293(19) 0.0154(16) 0.0114(15) 0.0012(12) 0.0065(14) 0.0018(14)
C54 0.031(2) 0.0176(17) 0.0155(16) -0.0028(13) 0.0132(15) -0.0031(15)
C23 0.0206(18) 0.031(2) 0.0118(15) 0.0027(14) -0.0017(13) -0.0015(15)
C24 0.0225(18) 0.032(2) 0.0096(15) 0.0026(14) 0.0035(13) -0.0024(16)
C22 0.0140(16) 0.032(2) 0.0152(16) 0.0009(15) 0.0002(13) -0.0006(15)
C32 0.030(2) 0.0179(17) 0.0258(19) -0.0020(15) 0.0151(16) 0.0103(15)
C62 0.0224(18) 0.0156(17) 0.031(2) -0.0016(15) 0.0146(16) -0.0068(14)
C55 0.0199(18) 0.029(2) 0.0230(18) -0.0044(16) 0.0121(15) 0.0007(15)
C33 0.0237(19) 0.024(2) 0.034(2) 0.0049(17) 0.0162(17) 0.0112(16)
C56 0.0144(15) 0.0220(17) 0.0181(16) -0.0018(13) 0.0063(13) 0.0022(13)
C81 0.0187(16) 0.0156(16) 0.0167(16) 0.0008(12) 0.0080(13) 0.0037(13)
C65 0.0224(18) 0.0171(17) 0.0200(17) -0.0059(14) 0.0059(14) -0.0012(14)
C31 0.0191(17) 0.0163(16) 0.0181(16) -0.0029(13) 0.0083(13) 0.0035(13)
C26 0.0178(16) 0.0228(18) 0.0110(14) 0.0002(13) 0.0040(12) -0.0029(13)
C83 0.0189(17) 0.037(2) 0.0171(17) 0.0030(16) 0.0102(14) 0.0121(16)
C73 0.0210(17) 0.0200(17) 0.0127(15) -0.0036(13) 0.0050(13) -0.0074(14)
C34 0.0163(17) 0.025(2) 0.034(2) 0.0024(17) 0.0109(16) 0.0045(15)
C63 0.0192(17) 0.0134(16) 0.0277(19) -0.0039(14) 0.0066(15) -0.0051(13)
C84 0.0116(15) 0.041(2) 0.0170(17) -0.0009(16) 0.0073(13) -0.0002(15)
Cl1 0.0463(7) 0.0304(6) 0.0337(6) 0.0063(5) -0.0010(5) -0.0064(5)
Cl2 0.0337(7) 0.136(2) 0.0433(8) 0.0233(10) 0.0086(6) 0.0249(10)
C1 0.033(3) 0.040(3) 0.129(7) 0.003(4) 0.040(4) -0.001(2)
F1 0.0266(13) 0.0361(15) 0.0242(12) -0.0074(11) 0.0144(10) 0.0035(11)
F2 0.0517(19) 0.0362(17) 0.0356(16) 0.0122(13) 0.0087(14) 0.0270(15)
B1 0.023(3) 0.015(2) 0.017(3) 0.000 0.009(2) 0.000

loop_
_atom_type_symbol
_atom_type_description
_atom_type_scat_dispersion_real
_atom_type_scat_dispersion_imag
_atom_type_scat_source
C C 0.0033 0.0016 'International Tables Vol C Tables 4.2.6.8 and 6.1.1.4'
H H 0.0000 0.0000 'International Tables Vol C Tables 4.2.6.8 and 6.1.1.4'
B B 0.0013 0.0007 'International Tables Vol C Tables 4.2.6.8 and 6.1.1.4'
Cl Cl 0.1484 0.1585 'International Tables Vol C Tables 4.2.6.8 and 6.1.1.4'
Cu Cu 0.3201 1.2651 'International Tables Vol C Tables 4.2.6.8 and 6.1.1.4'
F F 0.0171 0.0103 'International Tables Vol C Tables 4.2.6.8 and 6.1.1.4'
P P 0.1023 0.0942 'International Tables Vol C Tables 4.2.6.8 and 6.1.1.4'

loop_
_geom_angle_atom_site_label_1
_geom_angle_atom_site_label_2
_geom_angle_atom_site_label_3
_geom_angle
_geom_angle_site_symmetry_1
_geom_angle_site_symmetry_3
P2 Cu2 P1 112.30(4) . .
P2 Cu2 P3 121.23(4) . 2_656
P1 Cu2 P3 123.78(4) . 2_656
P2 Cu2 Cu1 119.45(3) . 2_656
P1 Cu2 Cu1 93.73(4) . 2_656
P3 Cu2 Cu1 75.02(3) 2_656 2_656
P2 Cu2 Cu1 86.10(4) . .
P1 Cu2 Cu1 71.29(4) . .
P3 Cu2 Cu1 125.70(3) 2_656 .
Cu1 Cu2 Cu1 50.98(3) 2_656 .
C40 Cu1 C10 178.76(10) . .
C40 Cu1 Cu1 123.79(10) . 2_656
C10 Cu1 Cu1 55.65(8) . 2_656
C40 Cu1 Cu2 91.58(10) . 2_656
C10 Cu1 Cu2 87.18(4) . 2_656
Cu1 Cu1 Cu2 66.09(3) 2_656 2_656
C40 Cu1 Cu2 95.40(10) . .
C10 Cu1 Cu2 85.29(5) . .
Cu1 Cu1 Cu2 62.92(3) 2_656 .
Cu2 Cu1 Cu2 122.52(3) 2_656 .
C45 P3 C80 108.25(15) . .
C45 P3 C70 104.96(15) . .
C80 P3 C70 102.66(16) . .
C45 P3 Cu2 106.55(11) . 2_656
C80 P3 Cu2 112.58(11) . 2_656
C70 P3 Cu2 121.12(12) . 2_656
C50 P2 C41 108.70(15) . .
C50 P2 C60 104.39(16) . .
C41 P2 C60 102.38(15) . .
C50 P2 Cu2 109.36(11) . .
C41 P2 Cu2 112.80(11) . .
C60 P2 Cu2 118.51(11) . .
C11 P1 C30 111.77(15) . .
C11 P1 C20 102.05(15) . .
C30 P1 C20 103.39(15) . .
C11 P1 Cu2 106.62(11) . .
C30 P1 Cu2 111.42(12) . .
C20 P1 Cu2 121.27(11) . .
C11 C10 C11 115.7(4) . 2_656
C11 C10 Cu1 107.33(16) . .
C11 C10 Cu1 125.48(17) 2_656 .
C11 C10 Cu1 125.48(17) . 2_656
C11 C10 Cu1 107.33(16) 2_656 2_656
Cu1 C10 Cu1 68.70(15) . 2_656
C12 C11 C10 122.0(3) . .
C12 C11 P1 124.0(3) . .
C10 C11 P1 113.7(2) . .
C40 C41 C42 121.0(3) . .
C40 C41 P2 118.8(2) . .
C42 C41 P2 119.6(2) . .
C44 C45 C40 122.5(3) . .
C44 C45 P3 125.2(2) . .
C40 C45 P3 112.0(2) . .
C41 C40 C45 116.4(3) . .
C41 C40 Cu1 125.6(2) . .
C45 C40 Cu1 117.9(2) . .
C61 C60 C66 119.1(3) . .
C61 C60 P2 124.5(3) . .
C66 C60 P2 116.4(3) . .
C52 C50 C56 119.2(3) . .
C52 C50 P2 123.7(3) . .
C56 C50 P2 117.0(3) . .
C26 C20 C21 118.6(3) . .
C26 C20 P1 119.9(3) . .
C21 C20 P1 121.3(3) . .
C11 C12 C13 120.2(3) . .
C11 C12 H12 119.9 . .
C13 C12 H12 119.9 . .
C74 C75 C70 120.5(3) . .
C74 C75 H75 119.7 . .
C70 C75 H75 119.7 . .
C43 C42 C41 120.5(3) . .
C43 C42 H42 119.8 . .
C41 C42 H42 119.8 . .
C75 C70 C71 119.4(3) . .
C75 C70 P3 120.0(3) . .
C71 C70 P3 120.6(3) . .
C45 C44 C43 119.6(3) . .
C45 C44 H44 120.2 . .
C43 C44 H44 120.2 . .
C81 C80 C85 119.4(3) . .
C81 C80 P3 119.8(3) . .
C85 C80 P3 120.5(3) . .
C60 C61 C62 120.1(3) . .
C60 C61 H61 120.0 . .
C62 C61 H61 120.0 . .
C42 C43 C44 119.7(3) . .
C42 C43 H43 120.2 . .
C44 C43 H43 120.2 . .
C31 C30 C35 119.0(3) . .
C31 C30 P1 124.4(3) . .
C35 C30 P1 116.3(3) . .
C22 C21 C20 120.4(3) . .
C22 C21 H21 119.8 . .
C20 C21 H21 119.8 . .
C50 C52 C53 120.3(3) . .
C50 C52 H52 119.9 . .
C53 C52 H52 119.9 . .
C70 C71 C72 119.9(3) . .
C70 C71 H71 120.1 . .
C72 C71 H71 120.1 . .
C12 C13 C12 119.9(4) 2_656 .
C12 C13 H13 120.1 2_656 .
C12 C13 H13 120.1 . .
C65 C66 C60 120.5(3) . .
C65 C66 H66 119.7 . .
C60 C66 H66 119.7 . .
C84 C85 C80 120.1(4) . .
C84 C85 H85 119.9 . .
C80 C85 H85 119.9 . .
C83 C82 C81 120.5(4) . .
C83 C82 H82 119.7 . .
C81 C82 H82 119.7 . .
C75 C74 C73 119.8(4) . .
C75 C74 H74 120.1 . .
C73 C74 H74 120.1 . .
C34 C35 C30 121.1(4) . .
C34 C35 H35 119.4 . .
C30 C35 H35 119.4 . .
C73 C72 C71 120.2(3) . .
C73 C72 H72 119.9 . .
C71 C72 H72 119.9 . .
C54 C53 C52 120.0(4) . .
C54 C53 H53 120.0 . .
C52 C53 H53 120.0 . .
C55 C54 C53 119.9(3) . .
C55 C54 H54 120.0 . .
C53 C54 H54 120.0 . .
C22 C23 C24 120.2(4) . .
C22 C23 H23 119.9 . .
C24 C23 H23 119.9 . .
C26 C24 C23 119.6(3) . .
C26 C24 H24 120.2 . .
C23 C24 H24 120.2 . .
C23 C22 C21 120.3(4) . .
C23 C22 H22 119.9 . .
C21 C22 H22 119.9 . .
C33 C32 C31 120.7(4) . .
C33 C32 H32 119.6 . .
C31 C32 H32 119.6 . .
C63 C62 C61 120.5(4) . .
C63 C62 H62 119.7 . .
C61 C62 H62 119.7 . .
C54 C55 C56 120.9(4) . .
C54 C55 H55 119.6 . .
C56 C55 H55 119.6 . .
C32 C33 C34 120.5(4) . .
C32 C33 H33 119.8 . .
C34 C33 H33 119.8 . .
C55 C56 C50 119.7(4) . .
C55 C56 H56 120.1 . .
C50 C56 H56 120.1 . .
C82 C81 C80 119.7(4) . .
C82 C81 H81 120.1 . .
C80 C81 H81 120.1 . .
C66 C65 C63 120.0(4) . .
C66 C65 H65 120.0 . .
C63 C65 H65 120.0 . .
C32 C31 C30 119.7(4) . .
C32 C31 H31 120.2 . .
C30 C31 H31 120.2 . .
C24 C26 C20 120.9(3) . .
C24 C26 H26 119.6 . .
C20 C26 H26 119.6 . .
C82 C83 C84 120.1(4) . .
C82 C83 H83 119.9 . .
C84 C83 H83 119.9 . .
C72 C73 C74 120.2(3) . .
C72 C73 H73 119.9 . .
C74 C73 H73 119.9 . .
C33 C34 C35 119.0(4) . .
C33 C34 H34 120.5 . .
C35 C34 H34 120.5 . .
C62 C63 C65 119.8(4) . .
C62 C63 H63 120.1 . .
C65 C63 H63 120.1 . .
C83 C84 C85 120.1(4) . .
C83 C84 H84 120.0 . .
C85 C84 H84 120.0 . .
Cl1 C1 Cl2 114.8(4) . .
Cl1 C1 H1A 108.6 . .
Cl2 C1 H1A 108.6 . .
Cl1 C1 H1B 108.6 . .
Cl2 C1 H1B 108.6 . .
H1A C1 H1B 107.6 . .
F2 B1 F2 113.4(5) 2_656 .
F2 B1 F1 108.40(18) 2_656 2_656
F2 B1 F1 109.29(19) . 2_656
F2 B1 F1 109.29(19) 2_656 .
F2 B1 F1 108.40(18) . .
F1 B1 F1 107.9(5) 2_656 .

loop_
_geom_bond_atom_site_label_1
_geom_bond_atom_site_label_2
_geom_bond_distance
_geom_bond_site_symmetry_2
Cu2 P2 2.2558(12) .
Cu2 P1 2.2664(11) .
Cu2 P3 2.2695(12) 2_656
Cu2 Cu1 2.6538(8) 2_656
Cu2 Cu1 2.7248(8) .
Cu1 C40 1.923(3) .
Cu1 C10 2.052(4) .
Cu1 Cu1 2.3157(12) 2_656
Cu1 Cu2 2.6539(8) 2_656
P3 C45 1.823(3) .
P3 C80 1.826(3) .
P3 C70 1.827(3) .
P3 Cu2 2.2695(12) 2_656
P2 C50 1.823(3) .
P2 C41 1.824(3) .
P2 C60 1.824(3) .
P1 C11 1.822(3) .
P1 C30 1.822(3) .
P1 C20 1.823(3) .
C10 C11 1.426(4) .
C10 C11 1.426(4) 2_656
C10 Cu1 2.052(4) 2_656
C11 C12 1.390(4) .
C41 C40 1.407(4) .
C41 C42 1.412(4) .
C45 C44 1.390(4) .
C45 C40 1.417(4) .
C60 C61 1.390(5) .
C60 C66 1.407(5) .
C50 C52 1.393(5) .
C50 C56 1.409(5) .
C20 C26 1.401(5) .
C20 C21 1.402(5) .
C12 C13 1.391(4) .
C12 H12 0.9500 .
C75 C74 1.391(5) .
C75 C70 1.395(5) .
C75 H75 0.9500 .
C42 C43 1.388(5) .
C42 H42 0.9500 .
C70 C71 1.397(5) .
C44 C43 1.390(5) .
C44 H44 0.9500 .
C80 C81 1.397(5) .
C80 C85 1.401(5) .
C61 C62 1.396(5) .
C61 H61 0.9500 .
C43 H43 0.9500 .
C30 C31 1.397(5) .
C30 C35 1.402(5) .
C21 C22 1.394(5) .
C21 H21 0.9500 .
C52 C53 1.400(5) .
C52 H52 0.9500 .
C71 C72 1.401(5) .
C71 H71 0.9500 .
C13 C12 1.391(4) 2_656
C13 H13 0.9500 .
C66 C65 1.387(5) .
C66 H66 0.9500 .
C85 C84 1.391(5) .
C85 H85 0.9500 .
C82 C83 1.383(6) .
C82 C81 1.392(5) .
C82 H82 0.9500 .
C74 C73 1.394(5) .
C74 H74 0.9500 .
C35 C34 1.393(5) .
C35 H35 0.9500 .
C72 C73 1.382(6) .
C72 H72 0.9500 .
C53 C54 1.391(6) .
C53 H53 0.9500 .
C54 C55 1.378(6) .
C54 H54 0.9500 .
C23 C22 1.382(5) .
C23 C24 1.395(6) .
C23 H23 0.9500 .
C24 C26 1.391(5) .
C24 H24 0.9500 .
C22 H22 0.9500 .
C32 C33 1.385(7) .
C32 C31 1.390(5) .
C32 H32 0.9500 .
C62 C63 1.388(6) .
C62 H62 0.9500 .
C55 C56 1.391(5) .
C55 H55 0.9500 .
C33 C34 1.389(6) .
C33 H33 0.9500 .
C56 H56 0.9500 .
C81 H81 0.9500 .
C65 C63 1.392(6) .
C65 H65 0.9500 .
C31 H31 0.9500 .
C26 H26 0.9500 .
C83 C84 1.384(7) .
C83 H83 0.9500 .
C73 H73 0.9500 .
C34 H34 0.9500 .
C63 H63 0.9500 .
C84 H84 0.9500 .
Cl1 C1 1.729(7) .
Cl2 C1 1.735(6) .
C1 H1A 0.9900 .
C1 H1B 0.9900 .
F1 B1 1.393(4) .
F2 B1 1.385(4) .
B1 F2 1.385(4) 2_656
B1 F1 1.393(4) 2_656

loop_
_twin_individual_id
_twin_individual_mass_fraction_refined
1 0.9262(11)
2 0.0738(11)
